data_4070472
loop_
_publ_author_name
'Cinellu, Maria A.'
'Maiore, Laura'
'Minghetti, Giovanni'
'Cocco, Fabio'
'Stoccoro, Sergio'
'Zucca, Antonio'
'Manassero, Mario'
'Manassero, Carlo'

_publ_section_title
;
 Gold(III) Adducts with Chiral Pyridinyl-Oxazolines. Synthesis, Reactivity
 of the Coordinated Ligands, and Structural Characterizations
;
_journal_issue 24
_journal_name_full Organometallics
_journal_page_first 7015
_journal_paper_doi 10.1021/om900841b
_journal_volume 28
_journal_year 2009
_chemical_formula_sum 'C11 H14 Au2 Cl6 N2 O'
_chemical_formula_weight 796.90
_space_group_IT_number 5
_symmetry_cell_setting monoclinic
_symmetry_space_group_name_Hall 'C 2y'
_symmetry_space_group_name_H-M 'C 1 2 1'
_audit_creation_date 09-05-30
_audit_creation_method 'from The Personal SDP version 2.1.1'
_cell_angle_alpha 90
_cell_angle_beta 105.200(1)
_cell_angle_gamma 90
_cell_formula_units_Z 4
_cell_length_a 20.1030(18)
_cell_length_b 7.7479(7)
_cell_length_c 12.5114(12)
_cell_measurement_reflns_used 3517
_cell_measurement_temperature 150
_cell_measurement_theta_max 27
_cell_measurement_theta_min 3
_cell_volume 1880.6(3)
_computing_cell_refinement 'APEX II (Bruker)'
_computing_data_collection 'APEX II (Bruker)'
_computing_data_reduction 'SAINT (Bruker)'
_computing_structure_refinement ' Full-matrix least-squares  (The Personal SDP, 1991)'
_computing_structure_solution ' SHELXS-86  (Sheldrick, 1986) as implemented in The Personal SDP'
_diffrn_ambient_temperature 150
_diffrn_measurement_device 'APEX II (Bruker)'
_diffrn_measurement_method omega
_diffrn_radiation_detector 'APEX II CCD area detector'
_diffrn_radiation_monochromator graphite
_diffrn_radiation_source 'fine-focus sealed tube'
_diffrn_radiation_type Mo-K\a
_diffrn_radiation_wavelength 0.71073
_diffrn_reflns_limit_h_max 26
_diffrn_reflns_limit_h_min -27
_diffrn_reflns_limit_k_max 10
_diffrn_reflns_limit_k_min -10
_diffrn_reflns_limit_l_max 16
_diffrn_reflns_limit_l_min -16
_diffrn_reflns_reduction_process SAINT
_diffrn_reflns_theta_max 28.00
_diffrn_reflns_theta_min 3.00
_diffrn_standards_decay_% 0.00
_diffrn_standards_number 129
_exptl_absorpt_coefficient_mu 16.42
_exptl_absorpt_correction_T_max 1.000
_exptl_absorpt_correction_T_min 0.492
_exptl_absorpt_correction_type empirical
_exptl_absorpt_process_details '  SADABS'
_exptl_crystal_colour yellow
_exptl_crystal_density_diffrn 2.814
_exptl_crystal_description plate
_exptl_crystal_F_000 1448
_exptl_crystal_size_max 0.150
_exptl_crystal_size_mid 0.100
_exptl_crystal_size_min 0.015
_refine_diff_density_max 2.203
_refine_diff_density_min -1.626
_refine_ls_goodness_of_fit_all 0.979
_refine_ls_goodness_of_fit_obs 0.979
_refine_ls_hydrogen_treatment noref
_refine_ls_matrix_type full
_refine_ls_number_constraints 1
_refine_ls_number_parameters 200
_refine_ls_number_reflns 4671
_refine_ls_number_restraints 0
_refine_ls_R_factor_all 0.047
_refine_ls_R_factor_obs 0.047
_refine_ls_shift/esd_max 0.010
_refine_ls_shift/esd_mean 0.001
_refine_ls_structure_factor_coef Fsqd
_refine_ls_weighting_scheme calc
_refine_ls_wR_factor_obs 0.053
_cod_data_source_file om900841b_si_002.cif
_cod_data_source_block compound_1[AuCl4]
_cod_original_cell_volume 1880.5(3)
_cod_database_code 4070472
_diffrn_reflns_number_total 8686
_diffrn_reflns_number_independent 4671
_r_int 0.0254
_total_number_of_frames 1350
_time_per_frame_seconds 10
_frame_width_degrees 0.40
_detector_sample_distance_cm 6.00
_conventional_r1_(i>2\s(i)) 0.030
_reflections_with_(i>2\s(i)) 4172
_refine_diff_density_esd 0.573

loop_
_symmetry_equiv_pos_as_xyz
+x,+y,+z
-x,+y,-z
1/2+x,1/2+y,+z
1/2-x,1/2+y,-z

loop_
_atom_site_aniso_label
_atom_site_aniso_U_11
_atom_site_aniso_U_22
_atom_site_aniso_U_33
_atom_site_aniso_U_12
_atom_site_aniso_U_13
_atom_site_aniso_U_23
_atom_site_aniso_type_symbol
Au1 0.0195(1) 0.0152(1) 0.0191(1) -0.0016(1) 0.00180(9) -0.0011(1) Au
Au2 0.0183(1) 0.0152(1) 0.0213(1) -0.0003(1) 0.00403(9) 0.0009(1) Au
Cl1 0.037(1) 0.026(1) 0.031(1) -0.0065(8) 0.0020(8) -0.0116(8) Cl
Cl2 0.043(1) 0.0273(9) 0.0285(9) -0.0131(9) 0.0048(8) 0.0053(9) Cl
Cl3 0.046(1) 0.029(1) 0.0218(9) 0.002(1) -0.0011(8) -0.0006(8) Cl
Cl4 0.049(1) 0.0174(9) 0.030(1) -0.0043(8) 0.0099(8) 0.0032(7) Cl
Cl5 0.045(1) 0.026(1) 0.0239(9) -0.006(1) -0.0003(8) 0.0020(9) Cl
Cl6 0.036(1) 0.0189(9) 0.037(1) -0.0034(8) 0.0066(8) 0.0012(8) Cl
O1 0.035(3) 0.021(3) 0.029(3) -0.006(2) 0.011(2) -0.005(2) O
N1 0.017(3) 0.018(3) 0.021(3) 0.000(3) 0.007(2) -0.001(3) N
N11 0.024(3) 0.020(3) 0.016(3) -0.002(3) 0.005(2) -0.001(3) N
C1 0.023(3) 0.026(4) 0.021(3) 0.000(3) 0.009(3) 0.001(3) C
C2 0.031(4) 0.021(4) 0.031(4) 0.002(3) 0.012(3) -0.001(3) C
C3 0.023(4) 0.040(5) 0.037(4) -0.004(3) 0.014(3) 0.005(4) C
C4 0.039(4) 0.037(5) 0.027(4) -0.005(4) 0.016(3) 0.001(4) C
C5 0.023(4) 0.036(5) 0.031(4) -0.001(4) 0.007(3) -0.004(4) C
C11 0.016(3) 0.021(4) 0.027(3) 0.003(3) 0.006(3) -0.008(3) C
C12 0.030(4) 0.031(5) 0.022(4) -0.003(3) 0.009(3) -0.011(3) C
C13 0.027(4) 0.024(4) 0.012(3) 0.003(3) 0.003(3) 0.002(3) C
C14 0.037(4) 0.027(4) 0.030(4) -0.004(4) 0.011(3) -0.004(3) C
C15 0.047(5) 0.040(5) 0.029(4) 0.004(4) 0.013(4) 0.009(4) C
C16 0.027(4) 0.072(7) 0.029(4) 0.018(4) 0.010(3) 0.005(5) C

loop_
_atom_site_label
_atom_site_fract_x
_atom_site_fract_y
_atom_site_fract_z
_atom_site_occupancy
_atom_site_U_iso_or_equiv
_atom_site_thermal_displace_type
_atom_site_type_symbol
Au1 0.67321(1) 0.0000 0.36470(2) 1.00 0.01859(5) Uani Au
Au2 0.54287(1) 0.15635(5) -0.16964(2) 1.00 0.01849(4) Uani Au
Cl1 0.6995(1) 0.1986(2) 0.5010(2) 1.00 0.0327(4) Uani Cl
Cl2 0.7165(1) 0.1756(3) 0.2570(2) 1.00 0.0339(4) Uani Cl
Cl3 0.4974(1) 0.1318(3) -0.3568(2) 1.00 0.0341(4) Uani Cl
Cl4 0.5603(1) 0.4444(2) -0.1852(2) 1.00 0.0322(4) Uani Cl
Cl5 0.5918(1) 0.1801(3) 0.0144(2) 1.00 0.0333(4) Uani Cl
Cl6 0.5287(1) -0.1333(2) -0.1523(2) 1.00 0.0310(4) Uani Cl
O1 0.6029(3) -0.4512(6) 0.2206(4) 1.00 0.028(1) Uani O
N1 0.6333(3) -0.1730(8) 0.4549(4) 1.00 0.018(1) Uani N
N11 0.6487(3) -0.1900(8) 0.2528(4) 1.00 0.020(1) Uani N
C1 0.6147(3) -0.323(1) 0.3997(5) 1.00 0.023(1) Uani C
C2 0.5900(4) -0.4589(9) 0.4464(6) 1.00 0.027(2) Uani C
C3 0.5842(4) -0.442(1) 0.5553(7) 1.00 0.033(2) Uani C
C4 0.6024(4) -0.287(1) 0.6090(6) 1.00 0.033(2) Uani C
C5 0.6269(4) -0.155(1) 0.5571(6) 1.00 0.030(2) Uani C
C11 0.6232(3) -0.323(1) 0.2877(6) 1.00 0.021(1) Uani C
C12 0.6100(4) -0.3909(9) 0.1113(6) 1.00 0.028(2) Uani C
C13 0.6505(4) -0.2203(9) 0.1354(6) 1.00 0.021(1) Uani C
C14 0.7241(4) -0.230(1) 0.1223(7) 1.00 0.032(2) Uani C
C15 0.7183(5) -0.259(1) -0.0026(7) 1.00 0.038(2) Uani C
C16 0.7671(4) -0.371(1) 0.1928(6) 1.00 0.042(2) Uani C
H1 0.5766 -0.5650 0.4053 1.00 0.0291 Uiso H
H2 0.5679 -0.5378 0.5918 1.00 0.0356 Uiso H
H3 0.5978 -0.2710 0.6837 1.00 0.0364 Uiso H
H4 0.6398 -0.0462 0.5957 1.00 0.0334 Uiso H
H5 0.5650 -0.3716 0.0608 1.00 0.0304 Uiso H
H6 0.6351 -0.4749 0.0796 1.00 0.0304 Uiso H
H7 0.6311 -0.1284 0.0841 1.00 0.0231 Uiso H
H8 0.7482 -0.1237 0.1484 1.00 0.0342 Uiso H
H9 0.6907 -0.1676 -0.0455 1.00 0.0419 Uiso H
H10 0.7639 -0.2581 -0.0149 1.00 0.0419 Uiso H
H11 0.6965 -0.3696 -0.0255 1.00 0.0419 Uiso H
H12 0.8129 -0.3719 0.1813 1.00 0.0462 Uiso H
H13 0.7702 -0.3496 0.2703 1.00 0.0462 Uiso H
H14 0.7453 -0.4825 0.1717 1.00 0.0462 Uiso H

loop_
_atom_type_symbol
_atom_type_oxidation_number
_atom_type_number_in_cell
_atom_type_scat_dispersion_real
_atom_type_scat_dispersion_imag
_atom_type_scat_source
AU 0 8 -2.6880 8.7980 'International Tables Vol IV Table 2.2A'
CL 0 24 0.1320 0.1590 'International Tables Vol IV Table 2.2A'
O 0 4 0.0080 0.0060 'International Tables Vol IV Table 2.2A'
N 0 8 0.0040 0.0030 'International Tables Vol IV Table 2.2A'
C 0 44 0.0020 0.0020 'International Tables Vol IV Table 2.2A'
H 0 56 0.0000 0.0000 'International Tables Vol IV Table 2.2A'

loop_
_geom_angle_atom_site_label_1
_geom_angle_atom_site_label_2
_geom_angle_atom_site_label_3
_geom_angle
_geom_angle_site_symmetry_1
_geom_angle_site_symmetry_2
_geom_angle_site_symmetry_3
_geom_angle_publ_flag
Cl1 Au1 Cl2 89.4(1) 1_555 1_555 1_555 yes
Cl1 Au1 N1 94.5(2) 1_555 1_555 1_555 yes
Cl1 Au1 N11 175.3(2) 1_555 1_555 1_555 yes
Cl2 Au1 N1 176.1(2) 1_555 1_555 1_555 yes
Cl2 Au1 N11 95.1(2) 1_555 1_555 1_555 yes
N1 Au1 N11 81.0(2) 1_555 1_555 1_555 yes
Cl3 Au2 Cl4 91.3(1) 1_555 1_555 1_555 yes
Cl3 Au2 Cl5 177.9(1) 1_555 1_555 1_555 yes
Cl3 Au2 Cl6 89.4(1) 1_555 1_555 1_555 yes
Cl4 Au2 Cl5 88.4(1) 1_555 1_555 1_555 yes
Cl4 Au2 Cl6 178.4(1) 1_555 1_555 1_555 yes
Cl5 Au2 Cl6 90.9(1) 1_555 1_555 1_555 yes
C11 O1 C12 105.4(5) 1_555 1_555 1_555 yes
Au1 N1 C1 112.2(5) 1_555 1_555 1_555 yes
Au1 N1 C5 127.8(5) 1_555 1_555 1_555 yes
C1 N1 C5 120.0(7) 1_555 1_555 1_555 yes
Au1 N11 C11 113.7(5) 1_555 1_555 1_555 yes
Au1 N11 C13 137.4(5) 1_555 1_555 1_555 yes
C11 N11 C13 108.9(6) 1_555 1_555 1_555 yes
N1 C1 C2 121.9(7) 1_555 1_555 1_555 yes
N1 C1 C11 113.8(7) 1_555 1_555 1_555 yes
C2 C1 C11 124.2(7) 1_555 1_555 1_555 yes
C1 C2 C3 118.7(7) 1_555 1_555 1_555 yes
C1 C2 H1 120.7 1_555 1_555 1_555 yes
C3 C2 H1 120.7 1_555 1_555 1_555 yes
C2 C3 C4 118.2(8) 1_555 1_555 1_555 yes
C2 C3 H2 120.9 1_555 1_555 1_555 yes
C4 C3 H2 120.9 1_555 1_555 1_555 yes
C3 C4 C5 120.1(8) 1_555 1_555 1_555 yes
C3 C4 H3 119.9 1_555 1_555 1_555 yes
C5 C4 H3 119.9 1_555 1_555 1_555 yes
N1 C5 C4 121.0(7) 1_555 1_555 1_555 yes
N1 C5 H4 119.5 1_555 1_555 1_555 yes
C4 C5 H4 119.5 1_555 1_555 1_555 yes
O1 C11 N11 118.9(7) 1_555 1_555 1_555 yes
O1 C11 C1 121.9(7) 1_555 1_555 1_555 yes
N11 C11 C1 119.2(7) 1_555 1_555 1_555 yes
O1 C12 C13 105.2(5) 1_555 1_555 1_555 yes
O1 C12 H5 110.5 1_555 1_555 1_555 yes
O1 C12 H6 110.5 1_555 1_555 1_555 yes
C13 C12 H5 110.5 1_555 1_555 1_555 yes
C13 C12 H6 110.5 1_555 1_555 1_555 yes
H5 C12 H6 109.5 1_555 1_555 1_555 yes
N11 C13 C12 100.3(6) 1_555 1_555 1_555 yes
N11 C13 C14 112.7(5) 1_555 1_555 1_555 yes
N11 C13 H7 115.2 1_555 1_555 1_555 yes
C12 C13 C14 114.3(6) 1_555 1_555 1_555 yes
C12 C13 H7 113.6 1_555 1_555 1_555 yes
C14 C13 H7 101.4 1_555 1_555 1_555 yes
C13 C14 C15 107.1(6) 1_555 1_555 1_555 yes
C13 C14 C16 113.0(7) 1_555 1_555 1_555 yes
C13 C14 H8 109.3 1_555 1_555 1_555 yes
C15 C14 C16 111.2(7) 1_555 1_555 1_555 yes
C15 C14 H8 111.1 1_555 1_555 1_555 yes
C16 C14 H8 105.1 1_555 1_555 1_555 yes
C14 C15 H9 109.5 1_555 1_555 1_555 yes
C14 C15 H10 109.5 1_555 1_555 1_555 yes
C14 C15 H11 109.5 1_555 1_555 1_555 yes
H9 C15 H10 109.5 1_555 1_555 1_555 yes
H9 C15 H11 109.5 1_555 1_555 1_555 yes
H10 C15 H11 109.5 1_555 1_555 1_555 yes
C14 C16 H12 109.5 1_555 1_555 1_555 yes
C14 C16 H13 109.5 1_555 1_555 1_555 yes
C14 C16 H14 109.5 1_555 1_555 1_555 yes
H12 C16 H13 109.5 1_555 1_555 1_555 yes
H12 C16 H14 109.5 1_555 1_555 1_555 yes
H13 C16 H14 109.5 1_555 1_555 1_555 yes

loop_
_geom_bond_atom_site_label_1
_geom_bond_atom_site_label_2
_geom_bond_distance
_geom_bond_site_symmetry_1
_geom_bond_site_symmetry_2
_geom_bond_publ_flag
Au1 Cl1 2.255(2) 1_555 1_555 yes
Au1 Cl2 2.245(2) 1_555 1_555 yes
Au1 N1 2.047(6) 1_555 1_555 yes
Au1 N11 2.002(6) 1_555 1_555 yes
Au2 Cl3 2.288(2) 1_555 1_555 yes
Au2 Cl4 2.275(2) 1_555 1_555 yes
Au2 Cl5 2.262(2) 1_555 1_555 yes
Au2 Cl6 2.280(2) 1_555 1_555 yes
O1 C11 1.295(9) 1_555 1_555 yes
O1 C12 1.486(10) 1_555 1_555 yes
N1 C1 1.354(10) 1_555 1_555 yes
N1 C5 1.326(10) 1_555 1_555 yes
N11 C11 1.278(10) 1_555 1_555 yes
N11 C13 1.497(9) 1_555 1_555 yes
C1 C2 1.359(11) 1_555 1_555 yes
C1 C11 1.455(10) 1_555 1_555 yes
C2 C3 1.403(12) 1_555 1_555 yes
C2 H1 0.970 1_555 1_555 yes
C3 C4 1.383(11) 1_555 1_555 yes
C3 H2 0.970 1_555 1_555 yes
C4 C5 1.372(12) 1_555 1_555 yes
C4 H3 0.970 1_555 1_555 yes
C5 H4 0.970 1_555 1_555 yes
C12 C13 1.540(10) 1_555 1_555 yes
C12 H5 0.970 1_555 1_555 yes
C12 H6 0.970 1_555 1_555 yes
C13 C14 1.534(12) 1_555 1_555 yes
C13 H7 0.970 1_555 1_555 yes
C14 C15 1.552(12) 1_555 1_555 yes
C14 C16 1.522(12) 1_555 1_555 yes
C14 H8 0.970 1_555 1_555 yes
C15 H9 0.970 1_555 1_555 yes
C15 H10 0.970 1_555 1_555 yes
C15 H11 0.970 1_555 1_555 yes
C16 H12 0.970 1_555 1_555 yes
C16 H13 0.970 1_555 1_555 yes
C16 H14 0.970 1_555 1_555 yes
